data_7703751
loop_
_publ_author_name
'B\'arta, Ond\<rej'
'Gyepes, R\'obert'
'C\'isa\<rov\'a, Ivana'
'Alemayehu, Adam'
'\<St\<epni\<cka, Petr'

_publ_section_title
;
 Synthesis and study of Fe \\rightarrow Pd interactions in unsymmetric
 Pd(ii) complexes with phosphinoferrocene guanidine ligands.
;
_journal_issue 14
_journal_name_full 'Dalton transactions (Cambridge, England : 2003)'
_journal_page_first 4225
_journal_page_last 4229
_journal_paper_doi 10.1039/d0dt00812e
_journal_volume 49
_journal_year 2020
_chemical_formula_moiety 'C29 H34 Fe N3 P'
_chemical_formula_sum 'C29 H34 Fe N3 P'
_chemical_formula_weight 511.41
_space_group_crystal_system monoclinic
_space_group_IT_number 14
_space_group_name_Hall '-P 2ybc'
_space_group_name_H-M_alt 'P 1 21/c 1'
_atom_sites_solution_hydrogens mixed
_atom_sites_solution_primary direct
_atom_sites_solution_secondary difmap
_audit_creation_method SHELXL-2014/7
_audit_update_record
;
2020-02-22 deposited with the CCDC.	2020-03-16 downloaded from the CCDC.
;
_cell_angle_alpha 90
_cell_angle_beta 115.6210(10)
_cell_angle_gamma 90
_cell_formula_units_Z 4
_cell_length_a 9.5758(4)
_cell_length_b 33.1938(14)
_cell_length_c 8.9652(3)
_cell_measurement_reflns_used 9948
_cell_measurement_temperature 150(2)
_cell_measurement_theta_max 27.47
_cell_measurement_theta_min 2.44
_cell_volume 2569.46(18)
_computing_cell_refinement 'SAINT V8.37A (Bruker AXS Inc., 2015)'
_computing_data_collection 'Bruker Instrument Service vV6.2.4'
_computing_data_reduction 'SAINT V8.37A (Bruker AXS Inc., 2015)'
_computing_molecular_graphics 'PLATON (Spek, 2016)'
_computing_publication_material 'PLATON (Spek, 2016)'
_computing_structure_refinement 'SHELXL-2014/7 (Sheldrick, 2014)'
_computing_structure_solution 'XT, VERSION 2014/5'
_diffrn_ambient_temperature 150(2)
_diffrn_measured_fraction_theta_full 0.999
_diffrn_measured_fraction_theta_max 0.998
_diffrn_measurement_device_type 'Bruker D8 VENTURE Kappa Duo PHOTON 100 CMOS'
_diffrn_measurement_method '\f and \w scans'
_diffrn_radiation_monochromator 'Quazar Mo multilayer optic'
_diffrn_radiation_source 'I\mS micro-focus sealed tube'
_diffrn_radiation_type MoK\a
_diffrn_radiation_wavelength 0.71073
_diffrn_reflns_av_R_equivalents 0.0243
_diffrn_reflns_av_unetI/netI 0.0187
_diffrn_reflns_Laue_measured_fraction_full 0.999
_diffrn_reflns_Laue_measured_fraction_max 0.998
_diffrn_reflns_limit_h_max 12
_diffrn_reflns_limit_h_min -12
_diffrn_reflns_limit_k_max 43
_diffrn_reflns_limit_k_min -43
_diffrn_reflns_limit_l_max 11
_diffrn_reflns_limit_l_min -9
_diffrn_reflns_number 34672
_diffrn_reflns_point_group_measured_fraction_full 0.999
_diffrn_reflns_point_group_measured_fraction_max 0.998
_diffrn_reflns_theta_full 25.242
_diffrn_reflns_theta_max 27.510
_diffrn_reflns_theta_min 2.437
_exptl_absorpt_coefficient_mu 0.672
_exptl_absorpt_correction_T_max 0.95
_exptl_absorpt_correction_T_min 0.91
_exptl_absorpt_correction_type multi-scan
_exptl_absorpt_process_details 'SADABS-2016/2 - Bruker AXS'
_exptl_crystal_colour orange
_exptl_crystal_density_diffrn 1.322
_exptl_crystal_description bar
_exptl_crystal_F_000 1080
_exptl_crystal_size_max 0.26
_exptl_crystal_size_mid 0.10
_exptl_crystal_size_min 0.07
_refine_diff_density_max 0.275
_refine_diff_density_min -0.361
_refine_diff_density_rms 0.047
_refine_ls_extinction_method none
_refine_ls_goodness_of_fit_ref 1.034
_refine_ls_hydrogen_treatment constr
_refine_ls_matrix_type full
_refine_ls_number_parameters 311
_refine_ls_number_reflns 5903
_refine_ls_number_restraints 0
_refine_ls_restrained_S_all 1.034
_refine_ls_R_factor_all 0.0353
_refine_ls_R_factor_gt 0.0280
_refine_ls_shift/su_max 0.001
_refine_ls_shift/su_mean 0.000
_refine_ls_structure_factor_coef Fsqd
_refine_ls_weighting_details 'w=1/[\s^2^(Fo^2^)+(0.0296P)^2^+1.2773P] where P=(Fo^2^+2Fc^2^)/3'
_refine_ls_weighting_scheme calc
_refine_ls_wR_factor_gt 0.0666
_refine_ls_wR_factor_ref 0.0695
_reflns_Friedel_coverage 0.000
_reflns_number_gt 5135
_reflns_number_total 5903
_reflns_threshold_expression 'I > 2\s(I)'
_cod_data_source_file d0dt00812e3.cif
_cod_data_source_block mo_ob207
_cod_depositor_comments 'Adding full bibliography for 7703751--7703757.cif.'
_cod_original_sg_symbol_H-M 'P 21/c'
_cod_database_code 7703751
_shelx_shelxl_version_number 2014/7
_shelx_space_group_comment
;
The symmetry employed for this shelxl refinement is uniquely defined
by the following loop, which should always be used as a source of
symmetry information in preference to the above space-group names.
They are only intended as comments.
;
_shelx_estimated_absorpt_t_min 0.845
_shelx_estimated_absorpt_t_max 0.954

loop_
_space_group_symop_operation_xyz
'x, y, z'
'-x, y+1/2, -z+1/2'
'-x, -y, -z'
'x, -y-1/2, z-1/2'

loop_
_atom_site_label
_atom_site_type_symbol
_atom_site_fract_x
_atom_site_fract_y
_atom_site_fract_z
_atom_site_U_iso_or_equiv
_atom_site_adp_type
_atom_site_occupancy
_atom_site_site_symmetry_order
_atom_site_calc_flag
_atom_site_refinement_flags_posn
_atom_site_refinement_flags_adp
_atom_site_refinement_flags_occupancy
_atom_site_disorder_assembly
_atom_site_disorder_group
Fe Fe 0.53602(2) 0.61201(2) 0.46427(2) 0.01838(6) Uani 1 1 d . . . . .
P P 0.78981(4) 0.60774(2) 0.28476(5) 0.02218(8) Uani 1 1 d . . . . .
N1 N 0.36302(13) 0.69615(3) 0.34781(14) 0.0207(2) Uani 1 1 d . . . . .
N2 N 0.53946(13) 0.70830(3) 0.22920(13) 0.0198(2) Uani 1 1 d . . . . .
H2N H 0.5895 0.6857 0.2760 0.024 Uiso 1 1 d R U . . .
N3 N 0.29734(13) 0.73882(4) 0.12730(15) 0.0231(2) Uani 1 1 d . . . . .
H3N H 0.3140 0.7495 0.0452 0.028 Uiso 1 1 d R U . . .
C1 C 0.63199(16) 0.58724(4) 0.32068(17) 0.0206(3) Uani 1 1 d . . . . .
C2 C 0.63646(17) 0.55901(4) 0.44362(18) 0.0239(3) Uani 1 1 d . . . . .
H2 H 0.7270 0.5469 0.5255 0.029 Uiso 1 1 calc R U . . .
C3 C 0.48223(18) 0.55227(4) 0.4223(2) 0.0285(3) Uani 1 1 d . . . . .
H3 H 0.4521 0.5350 0.4877 0.034 Uiso 1 1 calc R U . . .
C4 C 0.38115(17) 0.57584(4) 0.28599(19) 0.0282(3) Uani 1 1 d . . . . .
H4 H 0.2716 0.5768 0.2440 0.034 Uiso 1 1 calc R U . . .
C5 C 0.47183(16) 0.59765(4) 0.22308(17) 0.0234(3) Uani 1 1 d . . . . .
H5 H 0.4336 0.6159 0.1326 0.028 Uiso 1 1 calc R U . . .
C6 C 0.46232(16) 0.67088(4) 0.47314(16) 0.0193(3) Uani 1 1 d . . . . .
C7 C 0.62881(16) 0.66777(4) 0.55784(16) 0.0216(3) Uani 1 1 d . . . . .
H7 H 0.7004 0.6826 0.5322 0.026 Uiso 1 1 calc R U . . .
C8 C 0.66764(18) 0.63863(4) 0.68675(17) 0.0260(3) Uani 1 1 d . . . . .
H8 H 0.7694 0.6308 0.7619 0.031 Uiso 1 1 calc R U . . .
C9 C 0.52805(19) 0.62334(4) 0.68310(17) 0.0272(3) Uani 1 1 d . . . . .
H9 H 0.5199 0.6035 0.7554 0.033 Uiso 1 1 calc R U . . .
C10 C 0.40246(18) 0.64283(4) 0.55242(17) 0.0239(3) Uani 1 1 d . . . . .
H10 H 0.2958 0.6380 0.5224 0.029 Uiso 1 1 calc R U . . .
C11 C 0.79305(16) 0.57326(4) 0.12597(17) 0.0224(3) Uani 1 1 d . . . . .
C12 C 0.68879(18) 0.54185(4) 0.05850(18) 0.0283(3) Uani 1 1 d . . . . .
H12 H 0.6122 0.5370 0.0970 0.034 Uiso 1 1 calc R U . . .
C13 C 0.6946(2) 0.51733(5) -0.0647(2) 0.0346(4) Uani 1 1 d . . . . .
H13 H 0.6215 0.4962 -0.1108 0.042 Uiso 1 1 calc R U . . .
C14 C 0.8068(2) 0.52377(5) -0.1197(2) 0.0365(4) Uani 1 1 d . . . . .
H14 H 0.8127 0.5067 -0.2019 0.044 Uiso 1 1 calc R U . . .
C15 C 0.9104(2) 0.55501(5) -0.0553(2) 0.0386(4) Uani 1 1 d . . . . .
H15 H 0.9873 0.5595 -0.0937 0.046 Uiso 1 1 calc R U . . .
C16 C 0.90318(18) 0.58001(5) 0.0654(2) 0.0321(3) Uani 1 1 d . . . . .
H16 H 0.9736 0.6019 0.1070 0.039 Uiso 1 1 calc R U . . .
C17 C 0.95942(16) 0.59045(4) 0.47017(18) 0.0227(3) Uani 1 1 d . . . . .
C18 C 1.04088(18) 0.55519(5) 0.47859(19) 0.0320(3) Uani 1 1 d . . . . .
H18 H 1.0075 0.5378 0.3855 0.038 Uiso 1 1 calc R U . . .
C19 C 1.1712(2) 0.54523(5) 0.6227(2) 0.0377(4) Uani 1 1 d . . . . .
H19 H 1.2263 0.5211 0.6268 0.045 Uiso 1 1 calc R U . . .
C20 C 1.22077(18) 0.57001(5) 0.7593(2) 0.0343(4) Uani 1 1 d . . . . .
H20 H 1.3094 0.5630 0.8574 0.041 Uiso 1 1 calc R U . . .
C21 C 1.14084(18) 0.60516(5) 0.7529(2) 0.0311(3) Uani 1 1 d . . . . .
H21 H 1.1746 0.6224 0.8467 0.037 Uiso 1 1 calc R U . . .
C22 C 1.01085(17) 0.61534(4) 0.60890(19) 0.0265(3) Uani 1 1 d . . . . .
H22 H 0.9566 0.6396 0.6052 0.032 Uiso 1 1 calc R U . . .
C23 C 0.40134(15) 0.71299(4) 0.23887(16) 0.0191(3) Uani 1 1 d . . . . .
C24 C 0.56367(16) 0.72015(4) 0.08394(16) 0.0212(3) Uani 1 1 d . . . . .
H24 H 0.5134 0.7470 0.0451 0.025 Uiso 1 1 calc R U . . .
C25 C 0.73569(18) 0.72490(5) 0.1350(2) 0.0348(4) Uani 1 1 d . . . . .
H25A H 0.7786 0.7447 0.2246 0.052 Uiso 1 1 calc R U . . .
H25B H 0.7523 0.7341 0.0401 0.052 Uiso 1 1 calc R U . . .
H25C H 0.7875 0.6989 0.1735 0.052 Uiso 1 1 calc R U . . .
C26 C 0.4905(2) 0.69037(5) -0.05743(18) 0.0341(4) Uani 1 1 d . . . . .
H26A H 0.5404 0.6640 -0.0232 0.051 Uiso 1 1 calc R U . . .
H26B H 0.5043 0.7000 -0.1536 0.051 Uiso 1 1 calc R U . . .
H26C H 0.3797 0.6879 -0.0867 0.051 Uiso 1 1 calc R U . . .
C27 C 0.13505(16) 0.73980(4) 0.09882(18) 0.0236(3) Uani 1 1 d . . . . .
H27 H 0.1308 0.7357 0.2073 0.028 Uiso 1 1 calc R U . . .
C28 C 0.07050(18) 0.78138(4) 0.03411(19) 0.0286(3) Uani 1 1 d . . . . .
H28A H 0.1300 0.8018 0.1159 0.043 Uiso 1 1 calc R U . . .
H28B H -0.0383 0.7827 0.0145 0.043 Uiso 1 1 calc R U . . .
H28C H 0.0782 0.7865 -0.0697 0.043 Uiso 1 1 calc R U . . .
C29 C 0.04559(18) 0.70568(5) -0.0170(2) 0.0341(4) Uani 1 1 d . . . . .
H29A H 0.0486 0.7092 -0.1242 0.051 Uiso 1 1 calc R U . . .
H29B H -0.0622 0.7061 -0.0327 0.051 Uiso 1 1 calc R U . . .
H29C H 0.0929 0.6798 0.0313 0.051 Uiso 1 1 calc R U . . .

loop_
_atom_site_aniso_label
_atom_site_aniso_U_11
_atom_site_aniso_U_22
_atom_site_aniso_U_33
_atom_site_aniso_U_23
_atom_site_aniso_U_13
_atom_site_aniso_U_12
Fe 0.02419(11) 0.01327(10) 0.01737(10) -0.00093(7) 0.00869(8) 0.00260(7)
P 0.02457(18) 0.01625(17) 0.02322(18) 0.00210(13) 0.00797(15) 0.00253(13)
N1 0.0257(6) 0.0172(5) 0.0202(6) 0.0019(4) 0.0108(5) 0.0044(4)
N2 0.0218(6) 0.0190(5) 0.0178(5) 0.0038(4) 0.0079(5) 0.0053(4)
N3 0.0228(6) 0.0240(6) 0.0243(6) 0.0084(5) 0.0118(5) 0.0069(5)
C1 0.0253(7) 0.0158(6) 0.0197(6) -0.0025(5) 0.0089(6) 0.0039(5)
C2 0.0320(8) 0.0132(6) 0.0276(7) 0.0000(5) 0.0137(6) 0.0055(5)
C3 0.0391(8) 0.0133(6) 0.0389(8) -0.0046(6) 0.0224(7) -0.0020(6)
C4 0.0254(7) 0.0236(7) 0.0337(8) -0.0121(6) 0.0109(6) -0.0026(6)
C5 0.0259(7) 0.0215(7) 0.0184(7) -0.0059(5) 0.0055(6) 0.0033(5)
C6 0.0280(7) 0.0143(6) 0.0169(6) -0.0021(5) 0.0111(6) 0.0033(5)
C7 0.0284(7) 0.0158(6) 0.0177(6) -0.0026(5) 0.0072(6) 0.0008(5)
C8 0.0351(8) 0.0208(7) 0.0166(6) -0.0009(5) 0.0062(6) 0.0048(6)
C9 0.0456(9) 0.0196(7) 0.0199(7) 0.0019(5) 0.0173(7) 0.0052(6)
C10 0.0344(8) 0.0194(7) 0.0233(7) -0.0003(5) 0.0176(6) 0.0044(6)
C11 0.0249(7) 0.0220(7) 0.0205(7) 0.0069(5) 0.0099(6) 0.0065(5)
C12 0.0333(8) 0.0282(8) 0.0274(8) -0.0004(6) 0.0170(7) 0.0010(6)
C13 0.0456(10) 0.0308(8) 0.0308(8) -0.0039(6) 0.0197(8) 0.0004(7)
C14 0.0541(11) 0.0339(9) 0.0283(8) 0.0048(7) 0.0242(8) 0.0142(8)
C15 0.0444(10) 0.0458(10) 0.0384(9) 0.0133(8) 0.0301(8) 0.0131(8)
C16 0.0310(8) 0.0330(8) 0.0347(8) 0.0097(7) 0.0163(7) 0.0027(6)
C17 0.0214(7) 0.0195(7) 0.0253(7) 0.0030(5) 0.0083(6) -0.0016(5)
C18 0.0349(8) 0.0263(8) 0.0292(8) 0.0003(6) 0.0084(7) 0.0063(6)
C19 0.0352(9) 0.0339(9) 0.0371(9) 0.0070(7) 0.0092(7) 0.0130(7)
C20 0.0250(8) 0.0401(9) 0.0304(8) 0.0081(7) 0.0048(7) -0.0013(7)
C21 0.0279(8) 0.0320(8) 0.0286(8) -0.0032(6) 0.0077(6) -0.0093(6)
C22 0.0244(7) 0.0215(7) 0.0326(8) -0.0003(6) 0.0113(6) -0.0032(6)
C23 0.0226(6) 0.0151(6) 0.0181(6) -0.0015(5) 0.0074(5) 0.0018(5)
C24 0.0225(7) 0.0218(7) 0.0197(6) 0.0045(5) 0.0096(6) 0.0038(5)
C25 0.0265(8) 0.0365(9) 0.0436(9) 0.0145(7) 0.0171(7) 0.0044(7)
C26 0.0456(9) 0.0344(9) 0.0211(7) -0.0027(6) 0.0131(7) 0.0028(7)
C27 0.0242(7) 0.0247(7) 0.0251(7) 0.0035(6) 0.0137(6) 0.0076(6)
C28 0.0282(7) 0.0272(8) 0.0300(8) 0.0030(6) 0.0123(6) 0.0099(6)
C29 0.0287(8) 0.0289(8) 0.0464(10) -0.0014(7) 0.0179(7) 0.0014(6)

loop_
_atom_type_symbol
_atom_type_description
_atom_type_scat_dispersion_real
_atom_type_scat_dispersion_imag
_atom_type_scat_source
C C 0.0033 0.0016 'International Tables Vol C Tables 4.2.6.8 and 6.1.1.4'
H H 0.0000 0.0000 'International Tables Vol C Tables 4.2.6.8 and 6.1.1.4'
Fe Fe 0.3463 0.8444 'International Tables Vol C Tables 4.2.6.8 and 6.1.1.4'
N N 0.0061 0.0033 'International Tables Vol C Tables 4.2.6.8 and 6.1.1.4'
P P 0.1023 0.0942 'International Tables Vol C Tables 4.2.6.8 and 6.1.1.4'

loop_
_geom_angle_atom_site_label_1
_geom_angle_atom_site_label_2
_geom_angle_atom_site_label_3
_geom_angle
_geom_angle_site_symmetry_1
_geom_angle_site_symmetry_3
_geom_angle_publ_flag
C9 Fe C5 161.92(6) . . ?
C9 Fe C4 123.27(6) . . ?
C5 Fe C4 40.89(6) . . ?
C9 Fe C3 104.25(6) . . ?
C5 Fe C3 68.90(6) . . ?
C4 Fe C3 40.78(6) . . ?
C9 Fe C8 40.70(6) . . ?
C5 Fe C8 156.23(6) . . ?
C4 Fe C8 162.54(6) . . ?
C3 Fe C8 126.86(6) . . ?
C9 Fe C10 40.80(6) . . ?
C5 Fe C10 125.21(6) . . ?
C4 Fe C10 103.50(6) . . ?
C3 Fe C10 114.02(6) . . ?
C8 Fe C10 68.35(6) . . ?
C9 Fe C1 153.54(6) . . ?
C5 Fe C1 41.34(5) . . ?
C4 Fe C1 69.06(6) . . ?
C3 Fe C1 68.93(6) . . ?
C8 Fe C1 122.13(6) . . ?
C10 Fe C1 165.63(6) . . ?
C9 Fe C2 117.45(6) . . ?
C5 Fe C2 68.95(6) . . ?
C4 Fe C2 68.55(6) . . ?
C3 Fe C2 40.67(6) . . ?
C8 Fe C2 110.10(6) . . ?
C10 Fe C2 149.32(6) . . ?
C1 Fe C2 40.91(5) . . ?
C9 Fe C7 68.37(6) . . ?
C5 Fe C7 121.38(6) . . ?
C4 Fe C7 152.34(6) . . ?
C3 Fe C7 166.88(6) . . ?
C8 Fe C7 40.64(5) . . ?
C10 Fe C7 68.04(6) . . ?
C1 Fe C7 112.53(6) . . ?
C2 Fe C7 131.94(6) . . ?
C9 Fe C6 68.65(5) . . ?
C5 Fe C6 107.93(5) . . ?
C4 Fe C6 115.96(6) . . ?
C3 Fe C6 148.44(6) . . ?
C8 Fe C6 68.56(5) . . ?
C10 Fe C6 40.52(5) . . ?
C1 Fe C6 130.48(5) . . ?
C2 Fe C6 169.76(6) . . ?
C7 Fe C6 40.60(5) . . ?
C1 P C11 101.47(6) . . ?
C1 P C17 101.57(6) . . ?
C11 P C17 101.62(6) . . ?
C23 N1 C6 123.01(12) . . ?
C23 N2 C24 123.43(11) . . ?
C23 N2 H2N 113.7 . . ?
C24 N2 H2N 112.6 . . ?
C23 N3 C27 121.67(11) . . ?
C23 N3 H3N 121.4 . . ?
C27 N3 H3N 113.7 . . ?
C2 C1 C5 107.09(12) . . ?
C2 C1 P 129.31(11) . . ?
C5 C1 P 123.60(11) . . ?
C2 C1 Fe 69.61(8) . . ?
C5 C1 Fe 68.69(7) . . ?
P C1 Fe 126.65(7) . . ?
C3 C2 C1 108.38(13) . . ?
C3 C2 Fe 69.33(8) . . ?
C1 C2 Fe 69.49(7) . . ?
C3 C2 H2 125.8 . . ?
C1 C2 H2 125.8 . . ?
Fe C2 H2 127.0 . . ?
C4 C3 C2 108.10(13) . . ?
C4 C3 Fe 69.37(8) . . ?
C2 C3 Fe 70.00(8) . . ?
C4 C3 H3 126.0 . . ?
C2 C3 H3 126.0 . . ?
Fe C3 H3 126.3 . . ?
C3 C4 C5 108.41(13) . . ?
C3 C4 Fe 69.85(8) . . ?
C5 C4 Fe 69.43(8) . . ?
C3 C4 H4 125.8 . . ?
C5 C4 H4 125.8 . . ?
Fe C4 H4 126.5 . . ?
C4 C5 C1 108.02(13) . . ?
C4 C5 Fe 69.68(8) . . ?
C1 C5 Fe 69.97(8) . . ?
C4 C5 H5 126.0 . . ?
C1 C5 H5 126.0 . . ?
Fe C5 H5 125.9 . . ?
N1 C6 C10 120.71(13) . . ?
N1 C6 C7 132.84(12) . . ?
C10 C6 C7 106.29(12) . . ?
N1 C6 Fe 130.92(9) . . ?
C10 C6 Fe 68.01(7) . . ?
C7 C6 Fe 68.83(7) . . ?
C8 C7 C6 108.43(13) . . ?
C8 C7 Fe 68.75(8) . . ?
C6 C7 Fe 70.57(7) . . ?
C8 C7 H7 125.8 . . ?
C6 C7 H7 125.8 . . ?
Fe C7 H7 126.5 . . ?
C9 C8 C7 108.13(13) . . ?
C9 C8 Fe 69.20(8) . . ?
C7 C8 Fe 70.61(8) . . ?
C9 C8 H8 125.9 . . ?
C7 C8 H8 125.9 . . ?
Fe C8 H8 125.8 . . ?
C8 C9 C10 108.04(12) . . ?
C8 C9 Fe 70.10(8) . . ?
C10 C9 Fe 70.12(8) . . ?
C8 C9 H9 126.0 . . ?
C10 C9 H9 126.0 . . ?
Fe C9 H9 125.4 . . ?
C9 C10 C6 109.11(13) . . ?
C9 C10 Fe 69.08(8) . . ?
C6 C10 Fe 71.47(8) . . ?
C9 C10 H10 125.4 . . ?
C6 C10 H10 125.4 . . ?
Fe C10 H10 125.6 . . ?
C12 C11 C16 118.18(14) . . ?
C12 C11 P 123.75(11) . . ?
C16 C11 P 118.03(12) . . ?
C11 C12 C13 121.10(14) . . ?
C11 C12 H12 119.5 . . ?
C13 C12 H12 119.5 . . ?
C14 C13 C12 119.86(16) . . ?
C14 C13 H13 120.1 . . ?
C12 C13 H13 120.1 . . ?
C15 C14 C13 119.84(15) . . ?
C15 C14 H14 120.1 . . ?
C13 C14 H14 120.1 . . ?
C14 C15 C16 120.50(15) . . ?
C14 C15 H15 119.7 . . ?
C16 C15 H15 119.7 . . ?
C15 C16 C11 120.47(16) . . ?
C15 C16 H16 119.8 . . ?
C11 C16 H16 119.8 . . ?
C18 C17 C22 118.49(13) . . ?
C18 C17 P 124.48(11) . . ?
C22 C17 P 117.00(11) . . ?
C17 C18 C19 120.45(15) . . ?
C17 C18 H18 119.8 . . ?
C19 C18 H18 119.8 . . ?
C20 C19 C18 120.57(15) . . ?
C20 C19 H19 119.7 . . ?
C18 C19 H19 119.7 . . ?
C19 C20 C21 119.67(15) . . ?
C19 C20 H20 120.2 . . ?
C21 C20 H20 120.2 . . ?
C20 C21 C22 119.99(15) . . ?
C20 C21 H21 120.0 . . ?
C22 C21 H21 120.0 . . ?
C21 C22 C17 120.84(14) . . ?
C21 C22 H22 119.6 . . ?
C17 C22 H22 119.6 . . ?
N1 C23 N3 117.64(12) . . ?
N1 C23 N2 126.05(12) . . ?
N3 C23 N2 116.28(12) . . ?
N2 C24 C25 109.09(11) . . ?
N2 C24 C26 111.84(12) . . ?
C25 C24 C26 111.64(13) . . ?
N2 C24 H24 108.0 . . ?
C25 C24 H24 108.0 . . ?
C26 C24 H24 108.0 . . ?
C24 C25 H25A 109.5 . . ?
C24 C25 H25B 109.5 . . ?
H25A C25 H25B 109.5 . . ?
C24 C25 H25C 109.5 . . ?
H25A C25 H25C 109.5 . . ?
H25B C25 H25C 109.5 . . ?
C24 C26 H26A 109.5 . . ?
C24 C26 H26B 109.5 . . ?
H26A C26 H26B 109.5 . . ?
C24 C26 H26C 109.5 . . ?
H26A C26 H26C 109.5 . . ?
H26B C26 H26C 109.5 . . ?
N3 C27 C28 108.22(12) . . ?
N3 C27 C29 110.12(11) . . ?
C28 C27 C29 113.46(13) . . ?
N3 C27 H27 108.3 . . ?
C28 C27 H27 108.3 . . ?
C29 C27 H27 108.3 . . ?
C27 C28 H28A 109.5 . . ?
C27 C28 H28B 109.5 . . ?
H28A C28 H28B 109.5 . . ?
C27 C28 H28C 109.5 . . ?
H28A C28 H28C 109.5 . . ?
H28B C28 H28C 109.5 . . ?
C27 C29 H29A 109.5 . . ?
C27 C29 H29B 109.5 . . ?
H29A C29 H29B 109.5 . . ?
C27 C29 H29C 109.5 . . ?
H29A C29 H29C 109.5 . . ?
H29B C29 H29C 109.5 . . ?

loop_
_geom_bond_atom_site_label_1
_geom_bond_atom_site_label_2
_geom_bond_distance
_geom_bond_site_symmetry_2
_geom_bond_publ_flag
Fe C9 2.0312(14) . ?
Fe C5 2.0325(13) . ?
Fe C4 2.0359(14) . ?
Fe C3 2.0423(14) . ?
Fe C8 2.0430(14) . ?
Fe C10 2.0449(14) . ?
Fe C1 2.0496(13) . ?
Fe C2 2.0512(13) . ?
Fe C7 2.0677(13) . ?
Fe C6 2.0910(13) . ?
P C1 1.8088(14) . ?
P C11 1.8372(14) . ?
P C17 1.8427(14) . ?
N1 C23 1.3079(17) . ?
N1 C6 1.3951(17) . ?
N2 C23 1.3712(17) . ?
N2 C24 1.4716(17) . ?
N2 H2N 0.8898 . ?
N3 C23 1.3660(17) . ?
N3 C27 1.4622(17) . ?
N3 H3N 0.8918 . ?
C1 C2 1.4330(19) . ?
C1 C5 1.4410(19) . ?
C2 C3 1.422(2) . ?
C2 H2 0.9500 . ?
C3 C4 1.421(2) . ?
C3 H3 0.9500 . ?
C4 C5 1.421(2) . ?
C4 H4 0.9500 . ?
C5 H5 0.9500 . ?
C6 C10 1.4328(19) . ?
C6 C7 1.443(2) . ?
C7 C8 1.4277(19) . ?
C7 H7 0.9500 . ?
C8 C9 1.417(2) . ?
C8 H8 0.9500 . ?
C9 C10 1.421(2) . ?
C9 H9 0.9500 . ?
C10 H10 0.9500 . ?
C11 C12 1.388(2) . ?
C11 C16 1.398(2) . ?
C12 C13 1.393(2) . ?
C12 H12 0.9500 . ?
C13 C14 1.379(2) . ?
C13 H13 0.9500 . ?
C14 C15 1.377(3) . ?
C14 H14 0.9500 . ?
C15 C16 1.389(2) . ?
C15 H15 0.9500 . ?
C16 H16 0.9500 . ?
C17 C18 1.390(2) . ?
C17 C22 1.394(2) . ?
C18 C19 1.393(2) . ?
C18 H18 0.9500 . ?
C19 C20 1.378(2) . ?
C19 H19 0.9500 . ?
C20 C21 1.383(2) . ?
C20 H20 0.9500 . ?
C21 C22 1.393(2) . ?
C21 H21 0.9500 . ?
C22 H22 0.9500 . ?
C24 C25 1.515(2) . ?
C24 C26 1.519(2) . ?
C24 H24 1.0000 . ?
C25 H25A 0.9800 . ?
C25 H25B 0.9800 . ?
C25 H25C 0.9800 . ?
C26 H26A 0.9800 . ?
C26 H26B 0.9800 . ?
C26 H26C 0.9800 . ?
C27 C28 1.5212(19) . ?
C27 C29 1.525(2) . ?
C27 H27 1.0000 . ?
C28 H28A 0.9800 . ?
C28 H28B 0.9800 . ?
C28 H28C 0.9800 . ?
C29 H29A 0.9800 . ?
C29 H29B 0.9800 . ?
C29 H29C 0.9800 . ?
